data_1557776
loop_
_publ_author_name
'Li, Baixue'
'Qin, Anjun'
'Tang, Ben Zhong'

_publ_section_title
;
 Metal-free polycycloaddition of aldehyde-activated internal diynes and
 diazides toward post-functionalizable poly(formyl-1,2,3-triazole)s
;
_journal_issue 17
_journal_name_full 'Polymer Chemistry'
_journal_page_first 3075
_journal_page_last 3083
_journal_paper_doi 10.1039/D0PY00193G
_journal_volume 11
_journal_year 2020
_chemical_formula_sum 'C18 H14 N4'
_chemical_formula_weight 286.33
_space_group_IT_number 14
_space_group_name_Hall '-P 2ybc'
_space_group_name_H-M_alt 'P 1 21/c 1'
_symmetry_cell_setting monoclinic
_symmetry_space_group_name_H-M 'P 1 21/c 1'
_atom_sites_solution_hydrogens geom
_atom_sites_solution_primary direct
_atom_sites_solution_secondary difmap
_audit_creation_method SHELXL-97
_audit_update_record
;
2019-10-12 deposited with the CCDC.	2020-04-09 downloaded from the CCDC.
;
_cell_angle_alpha 90.00
_cell_angle_beta 108.433(2)
_cell_angle_gamma 90.00
_cell_formula_units_Z 4
_cell_length_a 11.0650(8)
_cell_length_b 15.5926(12)
_cell_length_c 9.3078(6)
_cell_measurement_reflns_used 5810
_cell_measurement_temperature 300(2)
_cell_measurement_theta_max 27.36
_cell_measurement_theta_min 2.65
_cell_volume 1523.50(19)
_computing_cell_refinement 'Bruker SAINT'
_computing_data_collection 'Bruker APEX2'
_computing_data_reduction 'Bruker SAINT'
_computing_molecular_graphics 'Bruker SHELXTL'
_computing_publication_material 'Bruker SHELXTL'
_computing_structure_refinement 'SHELXL-2014 (Sheldrick 2014)'
_computing_structure_solution 'SHELXS-97 (Sheldrick, 2008)'
_diffrn_ambient_temperature 300(2)
_diffrn_measured_fraction_theta_full 0.995
_diffrn_measured_fraction_theta_max 0.995
_diffrn_measurement_device_type 'Bruker APEX-II CCD'
_diffrn_measurement_method '\f and \w scans'
_diffrn_radiation_monochromator graphite
_diffrn_radiation_source 'fine-focus sealed tube'
_diffrn_radiation_type MoK\a
_diffrn_radiation_wavelength 0.71073
_diffrn_reflns_av_R_equivalents 0.0540
_diffrn_reflns_av_sigmaI/netI 0.0361
_diffrn_reflns_limit_h_max 13
_diffrn_reflns_limit_h_min -13
_diffrn_reflns_limit_k_max 19
_diffrn_reflns_limit_k_min -19
_diffrn_reflns_limit_l_max 11
_diffrn_reflns_limit_l_min -11
_diffrn_reflns_number 18156
_diffrn_reflns_theta_full 26.00
_diffrn_reflns_theta_max 26.00
_diffrn_reflns_theta_min 2.61
_diffrn_standards_decay_% none
_exptl_absorpt_coefficient_mu 0.077
_exptl_absorpt_correction_T_max 0.9885
_exptl_absorpt_correction_T_min 0.9817
_exptl_absorpt_correction_type multi-scan
_exptl_absorpt_process_details 'SADABS (Bruker, 2008)'
_exptl_crystal_colour colorless
_exptl_crystal_density_diffrn 1.248
_exptl_crystal_density_meas ?
_exptl_crystal_density_method 'not measured'
_exptl_crystal_description block
_exptl_crystal_F_000 600
_exptl_crystal_size_max 0.24
_exptl_crystal_size_mid 0.18
_exptl_crystal_size_min 0.15
_refine_diff_density_max 0.146
_refine_diff_density_min -0.152
_refine_diff_density_rms 0.029
_refine_ls_extinction_method none
_refine_ls_goodness_of_fit_ref 1.005
_refine_ls_hydrogen_treatment mixed
_refine_ls_matrix_type full
_refine_ls_number_parameters 199
_refine_ls_number_reflns 2989
_refine_ls_number_restraints 0
_refine_ls_restrained_S_all 1.005
_refine_ls_R_factor_all 0.0821
_refine_ls_R_factor_gt 0.0537
_refine_ls_shift/su_max 0.000
_refine_ls_shift/su_mean 0.000
_refine_ls_structure_factor_coef Fsqd
_refine_ls_weighting_details 'calc w=1/[\s^2^(Fo^2^)+(0.0850P)^2^+0.5220P] where P=(Fo^2^+2Fc^2^)/3'
_refine_ls_weighting_scheme calc
_refine_ls_wR_factor_gt 0.1403
_refine_ls_wR_factor_ref 0.1721
_reflns_number_gt 2160
_reflns_number_total 2989
_reflns_threshold_expression >2sigma(I)
_cod_data_source_file d0py00193g2.cif
_cod_data_source_block a
_cod_depositor_comments
;
The following automatic conversions were performed:

data item '_symmetry_cell_setting' value 'Monoclinic' was changed to
'monoclinic' in accordance with the
/home/data/users/saulius/crontab/automatic-downloads/rss-feeds/RSC/lib/dictionaries/cif_core.dic
dictionary named 'cif_core.dic' version 2.4.2 last updated on
2011-04-26.

data item '_exptl_crystal_density_meas' value 'not measured' was
changed to '?' -- the value is perceived as not measured.

Automatic conversion script
Id: cif_fix_values 7556 2019-12-06 15:28:31Z antanas 

 Adding full bibliography for 1557775--1557777.cif.

 Adding full bibliography for 1557775--1557777.cif.
;
_cod_original_sg_symbol_H-M P2(1)/c
_cod_database_code 1557776

loop_
_symmetry_equiv_pos_as_xyz
'x, y, z'
'-x, y+1/2, -z+1/2'
'-x, -y, -z'
'x, -y-1/2, z-1/2'

loop_
_atom_site_label
_atom_site_type_symbol
_atom_site_fract_x
_atom_site_fract_y
_atom_site_fract_z
_atom_site_U_iso_or_equiv
_atom_site_adp_type
_atom_site_occupancy
_atom_site_symmetry_multiplicity
_atom_site_calc_flag
_atom_site_refinement_flags
_atom_site_disorder_assembly
_atom_site_disorder_group
N1 N 0.47482(17) 0.16241(11) 0.70613(18) 0.0538(5) Uani 1 1 d . . .
C14 C 0.58078(19) 0.12359(12) 0.6953(2) 0.0458(5) Uani 1 1 d . . .
N2 N 0.4573(2) 0.14422(13) 0.8404(2) 0.0682(6) Uani 1 1 d . . .
C1 C 0.62448(18) 0.13109(12) 0.5618(2) 0.0440(5) Uani 1 1 d . . .
C13 C 0.3859(2) 0.21973(14) 0.6016(2) 0.0556(5) Uani 1 1 d . . .
H13A H 0.4304 0.2493 0.5415 0.067 Uiso 1 1 calc R . .
H13B H 0.3581 0.2627 0.6597 0.067 Uiso 1 1 calc R . .
N3 N 0.5500(2) 0.09387(13) 0.91520(19) 0.0645(5) Uani 1 1 d . . .
C2 C 0.5465(2) 0.10558(13) 0.4194(2) 0.0495(5) Uani 1 1 d . . .
H2 H 0.4655 0.0843 0.4078 0.059 Uiso 1 1 calc R . .
C6 C 0.7447(2) 0.16266(15) 0.5774(2) 0.0600(6) Uani 1 1 d . . .
H6 H 0.7983 0.1790 0.6722 0.072 Uiso 1 1 calc R . .
C7 C 0.2704(2) 0.17654(13) 0.4964(2) 0.0531(5) Uani 1 1 d . . .
C15 C 0.6282(2) 0.07964(14) 0.8297(2) 0.0508(5) Uani 1 1 d . . .
C4 C 0.7070(2) 0.14453(16) 0.3115(3) 0.0672(7) Uani 1 1 d . . .
H4 H 0.7346 0.1497 0.2273 0.081 Uiso 1 1 calc R . .
C3 C 0.5886(2) 0.11169(14) 0.2956(2) 0.0567(6) Uani 1 1 d . . .
H3 H 0.5366 0.0935 0.2011 0.068 Uiso 1 1 calc R . .
C16 C 0.7388(2) 0.02584(15) 0.8828(2) 0.0582(6) Uani 1 1 d . . .
H16 H 0.7940 0.0237 0.8255 0.070 Uiso 1 1 calc R . .
C12 C 0.2019(2) 0.22042(17) 0.3680(3) 0.0720(7) Uani 1 1 d . . .
H12 H 0.2294 0.2742 0.3482 0.086 Uiso 1 1 calc R . .
C5 C 0.7852(2) 0.16991(18) 0.4518(3) 0.0737(7) Uani 1 1 d . . .
H5 H 0.8656 0.1920 0.4621 0.088 Uiso 1 1 calc R . .
N4 N 0.9733(3) -0.10722(18) 1.1111(3) 0.1093(10) Uani 1 1 d . . .
C8 C 0.2289(3) 0.09637(17) 0.5241(3) 0.0758(7) Uani 1 1 d . . .
H8 H 0.2740 0.0658 0.6101 0.091 Uiso 1 1 calc R . .
C17 C 0.7674(2) -0.02084(16) 1.0076(2) 0.0681(7) Uani 1 1 d . . .
H17 H 0.7100 -0.0220 1.0622 0.082 Uiso 1 1 calc R . .
C18 C 0.8813(3) -0.06926(19) 1.0625(3) 0.0790(8) Uani 1 1 d . . .
C11 C 0.0937(3) 0.1858(2) 0.2693(4) 0.1030(11) Uani 1 1 d . . .
H11 H 0.0484 0.2161 0.1831 0.124 Uiso 1 1 calc R . .
C9 C 0.1195(3) 0.0620(2) 0.4223(5) 0.1008(11) Uani 1 1 d . . .
H9 H 0.0918 0.0078 0.4396 0.121 Uiso 1 1 calc R . .
C10 C 0.0520(3) 0.1074(3) 0.2967(5) 0.1106(13) Uani 1 1 d . . .
H10 H -0.0223 0.0846 0.2300 0.133 Uiso 1 1 calc R . .

loop_
_atom_site_aniso_label
_atom_site_aniso_U_11
_atom_site_aniso_U_22
_atom_site_aniso_U_33
_atom_site_aniso_U_23
_atom_site_aniso_U_13
_atom_site_aniso_U_12
N1 0.0679(11) 0.0594(10) 0.0418(9) -0.0028(8) 0.0283(8) 0.0006(9)
C14 0.0546(11) 0.0519(11) 0.0332(9) -0.0071(8) 0.0171(8) -0.0075(9)
N2 0.0918(15) 0.0794(13) 0.0475(10) 0.0014(9) 0.0419(10) 0.0077(12)
C1 0.0534(11) 0.0479(10) 0.0340(9) 0.0012(8) 0.0183(8) 0.0002(9)
C13 0.0683(13) 0.0507(12) 0.0543(12) 0.0017(9) 0.0289(10) 0.0036(10)
N3 0.0838(13) 0.0770(13) 0.0394(9) 0.0013(9) 0.0291(9) 0.0008(11)
C2 0.0548(11) 0.0580(12) 0.0370(10) -0.0018(8) 0.0165(8) 0.0021(9)
C6 0.0598(13) 0.0747(15) 0.0476(12) -0.0071(10) 0.0201(10) -0.0114(11)
C7 0.0551(12) 0.0516(12) 0.0626(13) -0.0037(10) 0.0327(10) 0.0068(10)
C15 0.0611(12) 0.0619(12) 0.0306(9) -0.0038(8) 0.0162(8) -0.0079(10)
C4 0.0904(18) 0.0752(16) 0.0511(13) 0.0044(11) 0.0439(12) 0.0041(13)
C3 0.0735(14) 0.0652(13) 0.0333(10) 0.0004(9) 0.0194(9) 0.0098(11)
C16 0.0596(12) 0.0724(14) 0.0400(11) 0.0031(10) 0.0120(9) -0.0096(11)
C12 0.0625(14) 0.0664(15) 0.0846(18) 0.0023(13) 0.0196(13) 0.0136(12)
C5 0.0715(15) 0.0895(18) 0.0745(16) -0.0064(14) 0.0438(13) -0.0170(14)
N4 0.0778(16) 0.103(2) 0.123(2) 0.0455(17) -0.0022(16) -0.0094(15)
C8 0.0779(17) 0.0629(15) 0.0958(19) 0.0019(13) 0.0403(15) -0.0042(13)
C17 0.0703(15) 0.0780(16) 0.0499(13) 0.0132(11) 0.0103(11) -0.0116(13)
C18 0.0708(16) 0.0789(17) 0.0721(16) 0.0244(14) 0.0010(13) -0.0205(15)
C11 0.0726(18) 0.097(2) 0.118(3) -0.013(2) 0.0001(18) 0.0220(18)
C9 0.0777(19) 0.0760(19) 0.161(3) -0.028(2) 0.055(2) -0.0190(17)
C10 0.0540(16) 0.111(3) 0.155(4) -0.047(3) 0.0162(19) 0.0021(18)

loop_
_atom_type_symbol
_atom_type_description
_atom_type_scat_dispersion_real
_atom_type_scat_dispersion_imag
_atom_type_scat_source
C C 0.0033 0.0016 'International Tables Vol C Tables 4.2.6.8 and 6.1.1.4'
H H 0.0000 0.0000 'International Tables Vol C Tables 4.2.6.8 and 6.1.1.4'
N N 0.0061 0.0033 'International Tables Vol C Tables 4.2.6.8 and 6.1.1.4'

loop_
_geom_angle_atom_site_label_1
_geom_angle_atom_site_label_2
_geom_angle_atom_site_label_3
_geom_angle
_geom_angle_site_symmetry_1
_geom_angle_site_symmetry_3
_geom_angle_publ_flag
C14 N1 N2 110.84(17) . . ?
C14 N1 C13 130.23(16) . . ?
N2 N1 C13 118.89(17) . . ?
N1 C14 C15 104.22(17) . . ?
N1 C14 C1 123.46(17) . . ?
C15 C14 C1 132.32(19) . . ?
N3 N2 N1 107.55(17) . . ?
C6 C1 C2 119.17(18) . . ?
C6 C1 C14 120.10(17) . . ?
C2 C1 C14 120.72(17) . . ?
N1 C13 C7 114.69(17) . . ?
N2 N3 C15 108.82(17) . . ?
C3 C2 C1 120.4(2) . . ?
C1 C6 C5 119.9(2) . . ?
C12 C7 C8 119.1(2) . . ?
C12 C7 C13 117.7(2) . . ?
C8 C7 C13 123.2(2) . . ?
N3 C15 C14 108.58(19) . . ?
N3 C15 C16 121.46(18) . . ?
C14 C15 C16 129.96(18) . . ?
C3 C4 C5 120.2(2) . . ?
C4 C3 C2 120.0(2) . . ?
C17 C16 C15 124.4(2) . . ?
C11 C12 C7 120.7(3) . . ?
C4 C5 C6 120.3(2) . . ?
C7 C8 C9 119.4(3) . . ?
C16 C17 C18 123.2(2) . . ?
N4 C18 C17 177.8(3) . . ?
C10 C11 C12 120.4(3) . . ?
C10 C9 C8 120.3(3) . . ?
C11 C10 C9 120.0(3) . . ?

loop_
_geom_bond_atom_site_label_1
_geom_bond_atom_site_label_2
_geom_bond_distance
_geom_bond_site_symmetry_2
_geom_bond_publ_flag
N1 C14 1.351(3) . ?
N1 N2 1.353(2) . ?
N1 C13 1.452(3) . ?
C14 C15 1.377(3) . ?
C14 C1 1.473(2) . ?
N2 N3 1.304(3) . ?
C1 C6 1.383(3) . ?
C1 C2 1.392(3) . ?
C13 C7 1.502(3) . ?
N3 C15 1.366(3) . ?
C2 C3 1.376(3) . ?
C6 C5 1.383(3) . ?
C7 C12 1.378(3) . ?
C7 C8 1.384(3) . ?
C15 C16 1.436(3) . ?
C4 C3 1.371(3) . ?
C4 C5 1.377(4) . ?
C16 C17 1.322(3) . ?
C12 C11 1.368(4) . ?
N4 C18 1.141(3) . ?
C8 C9 1.388(4) . ?
C17 C18 1.418(4) . ?
C11 C10 1.358(5) . ?
C9 C10 1.369(5) . ?
